data_7044577
loop_
_publ_author_name
'Sarkar, Debotra'
'Wendel, Daniel'
'Ahmad, Syed Usman'
'Szilv\'asi, Tibor'
'P\"othig, Alexander'
'Inoue, Shigeyoshi'

_publ_section_title
;
 Chalcogen-Atom Transfer and Exchange Reactions of NHC-Stabilized Heavier
 Silaacylium Ions
;
_journal_name_full 'Dalton Trans.'
_journal_paper_doi 10.1039/C7DT03998K
_journal_year 2017
_chemical_formula_moiety 'C38 H49 N4 S Si, 2.882(C2 H3 N), Cl'
_chemical_formula_sum 'C43.76 H57.64 Cl N6.88 S Si'
_chemical_formula_weight 775.74
_space_group_IT_number 15
_symmetry_cell_setting monoclinic
_symmetry_Int_Tables_number 15
_symmetry_space_group_name_Hall '-C 2yc'
_symmetry_space_group_name_H-M 'C 1 2/c 1'
_atom_sites_solution_hydrogens geom
_audit_update_record
;
2017-10-11 deposited with the CCDC.
2017-10-27 downloaded from the CCDC.
;
_cell_angle_alpha 90
_cell_angle_beta 111.394(2)
_cell_angle_gamma 90
_cell_formula_units_Z 16
_cell_length_a 33.9475(18)
_cell_length_b 16.3237(9)
_cell_length_c 34.0390(17)
_cell_measurement_reflns_used 9353
_cell_measurement_temperature 100
_cell_measurement_theta_max 68.3999
_cell_measurement_theta_min 3.0469
_cell_volume 17562.9(16)
_computing_cell_refinement 'SAINT (Bruker, 2014)'
_computing_data_collection 'APEX III Control Software (Bruker, 2015)'
_computing_data_reduction 'SAINT (Bruker, 2014)'
_computing_molecular_graphics 'PLATON (Spek, 2011)'
_computing_publication_material 'PLATON (Spek, 2011), enCIFer (Allen, 2014)'
_computing_structure_refinement 'SHELXL2014 (Sheldrick, 2014), SHELXLE (Huebschle, 2011)'
_computing_structure_solution 'SHELXT (Sheldrick, 2015)'
_diffrn_ambient_temperature 100
_diffrn_detector ' CMOS plate '
_diffrn_detector_area_resol_mean 16
_diffrn_measured_fraction_theta_full 0.999
_diffrn_measured_fraction_theta_max 0.999
_diffrn_measurement_device ' \k-geometry diffractometer '
_diffrn_measurement_device_type ' Bruker Photon CMOS '
_diffrn_measurement_method ' phi- and omega-rotation '
_diffrn_radiation_monochromator 'Helios optic'
_diffrn_radiation_probe x-ray
_diffrn_radiation_source 'IMS microsource'
_diffrn_radiation_type CuK\a
_diffrn_radiation_wavelength 1.54178
_diffrn_reflns_av_R_equivalents 0.0467
_diffrn_reflns_av_unetI/netI 0.0351
_diffrn_reflns_limit_h_max 37
_diffrn_reflns_limit_h_min -40
_diffrn_reflns_limit_k_max 19
_diffrn_reflns_limit_k_min -19
_diffrn_reflns_limit_l_max 40
_diffrn_reflns_limit_l_min -40
_diffrn_reflns_number 74606
_diffrn_reflns_reduction_process
;
;
_diffrn_reflns_theta_full 66.59
_diffrn_reflns_theta_max 66.59
_diffrn_reflns_theta_min 2.80
_exptl_absorpt_coefficient_mu 1.763
_exptl_absorpt_correction_T_max 0.7531
_exptl_absorpt_correction_T_min 0.6381
_exptl_absorpt_correction_type multi-scan
_exptl_absorpt_process_details 'SADABS 2016/2, Bruker, 2016'
_exptl_crystal_colour 'clear colourless'
_exptl_crystal_density_diffrn 1.173
_exptl_crystal_density_method 'Not Measured'
_exptl_crystal_description fragment
_exptl_crystal_F_000 6646
_exptl_crystal_size_max 0.418
_exptl_crystal_size_mid 0.192
_exptl_crystal_size_min 0.128
_refine_diff_density_max 1.857
_refine_diff_density_min -1.502
_refine_diff_density_rms 0.099
_refine_ls_extinction_method none
_refine_ls_goodness_of_fit_ref 1.071
_refine_ls_hydrogen_treatment constr
_refine_ls_matrix_type full
_refine_ls_number_parameters 1106
_refine_ls_number_reflns 15529
_refine_ls_number_restraints 199
_refine_ls_restrained_S_all 1.084
_refine_ls_R_factor_all 0.0828
_refine_ls_R_factor_gt 0.0724
_refine_ls_shift/su_max 0.001
_refine_ls_shift/su_mean 0.000
_refine_ls_structure_factor_coef Fsqd
_refine_ls_weighting_details 'W=1/[\S^2^(FO^2^)+(0.1091P)^2^+99.5138P] WHERE P=(FO^2^+2FC^2^)/3'
_refine_ls_weighting_scheme calc
_refine_ls_wR_factor_gt 0.2073
_refine_ls_wR_factor_ref 0.2155
_reflns_number_gt 13229
_reflns_number_total 15529
_reflns_threshold_expression I>2\s(I)
_cod_data_source_file c7dt03998k2.cif
_cod_data_source_block compound2
_cod_original_sg_symbol_H-M 'C 2/c'
_cod_database_code 7044577

loop_
_space_group_symop_id
_space_group_symop_operation_xyz
1 x,y,z
2 -x,y,1/2-z
3 -x,-y,-z
4 x,-y,1/2+z
5 1/2+x,1/2+y,z
6 1/2-x,1/2+y,1/2-z
7 1/2-x,1/2-y,-z
8 1/2+x,1/2-y,1/2+z

loop_
_atom_site_aniso_label
_atom_site_aniso_U_11
_atom_site_aniso_U_22
_atom_site_aniso_U_33
_atom_site_aniso_U_23
_atom_site_aniso_U_13
_atom_site_aniso_U_12
S1 0.0142(4) 0.0286(5) 0.0219(4) 0.0002(3) 0.0051(3) -0.0003(3)
Si1 0.0135(4) 0.0224(5) 0.0157(4) -0.0028(3) 0.0068(3) -0.0019(4)
S2 0.0146(4) 0.0235(4) 0.0203(4) -0.0012(3) 0.0058(3) 0.0009(3)
Si2 0.0153(4) 0.0161(4) 0.0144(4) -0.0001(3) 0.0060(3) 0.0008(3)
N1 0.0199(15) 0.0222(15) 0.0185(14) -0.0015(11) 0.0060(12) 0.0002(12)
N2 0.0188(15) 0.0281(16) 0.0206(14) -0.0029(12) 0.0081(12) 0.0045(12)
N3 0.0184(14) 0.0243(16) 0.0208(14) -0.0064(12) 0.0081(12) -0.0036(12)
N4 0.0155(14) 0.0316(17) 0.0168(14) -0.0024(12) 0.0067(11) 0.0006(12)
C1 0.0182(17) 0.0244(18) 0.0199(17) -0.0044(14) 0.0088(14) -0.0020(14)
C2 0.0196(17) 0.0234(18) 0.0211(17) -0.0054(14) 0.0077(14) -0.0025(14)
C3 0.027(2) 0.038(2) 0.0209(17) -0.0013(16) 0.0121(15) -0.0054(16)
C4 0.0225(19) 0.050(3) 0.0272(19) -0.0040(18) 0.0132(16) -0.0127(18)
C5 0.0187(18) 0.052(3) 0.0240(19) -0.0070(17) 0.0067(15) -0.0109(17)
C6 0.0189(18) 0.032(2) 0.0213(18) -0.0043(15) 0.0076(15) -0.0052(15)
C7 0.0201(17) 0.0266(19) 0.0173(16) 0.0000(14) 0.0093(14) -0.0061(14)
C8 0.0216(18) 0.0252(18) 0.0212(17) -0.0013(14) 0.0121(14) -0.0061(14)
C9 0.0275(19) 0.0237(18) 0.0200(17) -0.0032(14) 0.0104(15) -0.0070(15)
C10 0.0249(19) 0.029(2) 0.0208(17) 0.0009(15) 0.0069(15) -0.0078(16)
C11 0.0272(19) 0.0221(19) 0.0261(18) 0.0032(14) 0.0101(16) -0.0005(15)
C12 0.0264(19) 0.0221(18) 0.0218(17) -0.0001(14) 0.0106(15) -0.0040(15)
C13 0.027(2) 0.031(2) 0.0246(18) -0.0078(15) 0.0110(16) -0.0043(16)
C14 0.032(2) 0.033(2) 0.029(2) 0.0008(17) 0.0024(17) -0.0025(18)
C15 0.033(2) 0.027(2) 0.0245(19) -0.0035(15) 0.0084(16) -0.0013(16)
C16 0.0179(17) 0.037(2) 0.0223(18) -0.0073(15) 0.0073(15) -0.0126(15)
C17 0.0221(19) 0.040(2) 0.0260(19) -0.0042(17) 0.0058(16) -0.0082(17)
C18 0.030(2) 0.043(2) 0.0232(19) 0.0002(17) 0.0052(16) -0.0108(18)
C19 0.025(2) 0.049(3) 0.0228(19) -0.0061(17) 0.0066(16) -0.0169(18)
C20 0.0227(19) 0.045(2) 0.0260(19) -0.0114(17) 0.0120(16) -0.0136(17)
C21 0.0166(17) 0.041(2) 0.0223(18) -0.0066(16) 0.0068(14) -0.0101(16)
C22 0.040(2) 0.049(3) 0.031(2) -0.0029(19) 0.0081(19) 0.006(2)
C23 0.049(3) 0.057(3) 0.023(2) -0.0057(19) 0.0140(19) -0.018(2)
C24 0.031(2) 0.041(2) 0.027(2) -0.0054(17) 0.0092(17) -0.0012(18)
C25 0.0185(17) 0.0237(18) 0.0160(16) -0.0016(13) 0.0068(13) 0.0010(14)
C26 0.028(2) 0.0239(19) 0.0196(17) -0.0018(14) 0.0020(15) 0.0030(15)
C27 0.027(2) 0.027(2) 0.0222(18) -0.0038(15) 0.0044(15) 0.0068(16)
C28 0.0255(19) 0.029(2) 0.0263(18) -0.0028(15) 0.0140(16) -0.0051(15)
C29 0.035(2) 0.023(2) 0.039(2) -0.0028(17) 0.0024(19) -0.0003(17)
C30 0.037(2) 0.039(3) 0.052(3) -0.013(2) 0.013(2) 0.013(2)
C31 0.0204(19) 0.041(2) 0.039(2) -0.0064(18) 0.0151(17) 0.0025(17)
C32 0.0121(15) 0.0278(19) 0.0192(16) -0.0046(14) 0.0079(13) -0.0026(14)
C33 0.0196(17) 0.035(2) 0.0199(17) -0.0080(15) 0.0105(14) -0.0077(15)
C34 0.0196(18) 0.039(2) 0.0182(17) -0.0058(15) 0.0088(14) -0.0049(16)
C35 0.035(2) 0.028(2) 0.031(2) -0.0043(16) 0.0151(17) 0.0018(17)
C36 0.033(2) 0.042(2) 0.029(2) -0.0139(17) 0.0184(17) -0.0078(18)
C37 0.040(2) 0.050(3) 0.0193(18) -0.0003(17) 0.0108(17) 0.002(2)
C38 0.0219(19) 0.036(2) 0.0238(18) 0.0002(16) 0.0069(15) 0.0088(16)
N5 0.0130(13) 0.0207(14) 0.0140(13) -0.0018(11) 0.0056(11) -0.0005(11)
N6 0.0146(13) 0.0177(14) 0.0154(13) -0.0001(11) 0.0056(11) 0.0005(11)
N7 0.0224(15) 0.0186(14) 0.0152(13) 0.0005(11) 0.0076(12) -0.0027(12)
N8 0.0257(16) 0.0184(15) 0.0191(14) 0.0011(11) 0.0070(12) 0.0025(12)
C39 0.0173(16) 0.0184(17) 0.0158(15) 0.0002(13) 0.0068(13) 0.0033(13)
C40 0.0209(17) 0.0185(17) 0.0196(16) -0.0016(13) 0.0101(14) 0.0024(14)
C41 0.0285(19) 0.0224(18) 0.0217(17) -0.0047(14) 0.0111(15) -0.0046(15)
C42 0.035(2) 0.028(2) 0.0163(17) -0.0013(14) 0.0088(15) -0.0036(16)
C43 0.0282(19) 0.0214(18) 0.0215(17) 0.0017(14) 0.0120(15) -0.0002(15)
C44 0.0181(17) 0.0168(16) 0.0214(17) 0.0000(13) 0.0106(14) 0.0030(13)
C45 0.0273(18) 0.0172(17) 0.0159(16) -0.0050(13) 0.0086(14) -0.0009(14)
C46 0.031(2) 0.0206(18) 0.0199(17) -0.0043(14) 0.0090(15) 0.0010(15)
C47 0.039(2) 0.0180(18) 0.0220(18) -0.0023(14) 0.0100(16) 0.0043(16)
C48 0.045(2) 0.0180(18) 0.0187(17) -0.0039(14) 0.0141(17) -0.0041(16)
C49 0.033(2) 0.0241(19) 0.0206(17) -0.0053(14) 0.0123(16) -0.0077(16)
C50 0.0292(19) 0.0195(17) 0.0156(16) -0.0043(13) 0.0090(14) -0.0022(14)
C51 0.032(2) 0.025(2) 0.032(2) 0.0028(16) 0.0137(17) 0.0074(16)
C52 0.058(3) 0.026(2) 0.0251(19) 0.0019(16) 0.0176(19) -0.0051(19)
C53 0.0254(19) 0.0256(19) 0.0254(18) -0.0024(15) 0.0074(15) -0.0050(15)
C54 0.0213(17) 0.0249(18) 0.0151(15) 0.0015(13) 0.0088(14) -0.0032(14)
C55 0.0239(19) 0.031(2) 0.0223(17) 0.0062(15) 0.0124(15) 0.0013(15)
C56 0.0211(19) 0.044(2) 0.0241(18) 0.0068(17) 0.0087(15) -0.0071(17)
C57 0.034(2) 0.037(2) 0.0203(18) -0.0001(16) 0.0107(16) -0.0160(18)
C58 0.038(2) 0.026(2) 0.0223(18) -0.0019(15) 0.0164(17) -0.0073(17)
C59 0.0267(19) 0.0232(18) 0.0173(16) 0.0000(13) 0.0120(14) -0.0033(15)
C60 0.027(2) 0.038(2) 0.039(2) 0.0105(18) 0.0189(18) 0.0089(17)
C61 0.043(3) 0.052(3) 0.037(2) -0.003(2) 0.011(2) -0.024(2)
C62 0.031(2) 0.0218(19) 0.034(2) 0.0026(15) 0.0187(17) 0.0018(15)
C63 0.0134(15) 0.0181(16) 0.0164(15) 0.0008(12) 0.0061(13) -0.0019(13)
C64 0.0154(16) 0.0200(17) 0.0218(17) -0.0028(13) 0.0099(14) -0.0014(13)
C65 0.0171(16) 0.0168(16) 0.0214(17) -0.0006(13) 0.0101(14) 0.0002(13)
C66 0.0187(17) 0.0290(19) 0.0146(16) -0.0006(14) 0.0050(14) 0.0011(14)
C67 0.0203(18) 0.034(2) 0.0246(18) -0.0108(15) 0.0104(15) 0.0015(15)
C68 0.0168(17) 0.0268(19) 0.0266(18) 0.0012(15) 0.0088(15) 0.0051(14)
C69 0.0167(16) 0.0242(18) 0.0166(16) -0.0016(13) 0.0041(13) 0.0010(14)
C70 0.0226(18) 0.0181(17) 0.0140(15) -0.0015(13) 0.0057(13) 0.0011(14)
C71 0.033(2) 0.0182(17) 0.0157(16) -0.0026(13) 0.0100(15) -0.0059(15)
C72 0.036(2) 0.0200(18) 0.0165(16) -0.0003(14) 0.0102(15) -0.0031(15)
C73 0.0201(17) 0.0244(18) 0.0250(18) 0.0005(14) 0.0104(15) -0.0025(14)
C74 0.040(2) 0.026(2) 0.0260(19) 0.0019(15) 0.0189(17) -0.0073(17)
C75 0.047(3) 0.027(2) 0.026(2) 0.0065(16) 0.0111(18) 0.0013(18)
C76 0.027(2) 0.026(2) 0.031(2) 0.0042(16) 0.0075(16) 0.0074(16)
N9 0.079(4) 0.064(3) 0.040(2) 0.011(2) -0.003(2) -0.013(3)
C77 0.057(3) 0.044(3) 0.026(2) 0.0046(19) 0.000(2) 0.004(2)
C78 0.053(3) 0.059(3) 0.040(3) 0.010(2) 0.005(2) 0.000(3)
N10 0.084(4) 0.055(2) 0.089(3) -0.013(2) 0.035(3) -0.003(2)
C79 0.033(2) 0.0440(18) 0.044(2) 0.0080(15) 0.0114(18) 0.0026(16)
C80 0.044(3) 0.048(2) 0.038(2) 0.0047(16) 0.019(2) -0.0067(18)
N11 0.257(14) 0.031(4) 0.201(11) 0.0000 0.198(12) 0.0000
C81 0.055(4) 0.028(3) 0.045(4) 0.0000 0.027(3) 0.0000
C82 0.067(6) 0.042(5) 0.174(11) 0.0000 0.077(7) 0.0000
Cl3 0.0154(7) 0.0431(12) 0.0276(7) -0.0090(7) 0.0059(5) 0.0060(6)
N12 0.129(5) 0.062(3) 0.070(3) 0.022(3) 0.062(4) 0.011(3)
C83 0.062(3) 0.044(3) 0.043(3) 0.002(2) 0.019(2) 0.002(2)
C84 0.038(3) 0.044(3) 0.063(3) 0.011(2) 0.016(2) -0.001(2)
Cl7 0.0136(6) 0.0147(6) 0.0183(7) 0.0000 0.0067(5) 0.0000
N13 0.0256(12) 0.0292(12) 0.0362(16) 0.0018(13) 0.0147(12) -0.0067(10)
C85 0.0346(9) 0.0362(9) 0.0373(11) 0.0008(8) 0.0131(8) -0.0047(7)
C86 0.0458(16) 0.0484(16) 0.0470(16) 0.0021(14) 0.0123(13) -0.0061(14)
Cl1 0.0276(9) 0.0317(10) 0.0324(13) 0.0005(11) 0.0169(11) -0.0068(8)
N14A 0.085(3) 0.084(3) 0.087(3) 0.0001(15) 0.0260(16) 0.0013(15)
C87A 0.081(3) 0.081(3) 0.082(3) -0.0006(9) 0.0288(12) 0.0014(9)
C88A 0.078(3) 0.080(3) 0.078(3) -0.0022(15) 0.0296(17) 0.0034(15)
Cl2 0.040(2) 0.081(3) 0.0378(19) -0.0226(19) 0.0168(16) -0.032(2)
N15 0.085(3) 0.087(3) 0.086(3) -0.0036(15) 0.0270(16) 0.0019(15)
C89 0.077(3) 0.078(3) 0.077(3) -0.0016(9) 0.0278(12) 0.0004(9)
C90 0.070(3) 0.070(3) 0.067(3) 0.0000(15) 0.0289(16) -0.0035(15)
Cl4 0.023(2) 0.026(2) 0.024(2) 0.0015(12) 0.0095(13) -0.0005(12)
N14 0.048(3) 0.048(3) 0.049(3) 0.0001(14) 0.0141(15) -0.0012(14)
C87 0.044(2) 0.045(2) 0.044(2) -0.0004(9) 0.0157(11) 0.0003(9)
C88 0.039(3) 0.042(3) 0.039(3) -0.0032(14) 0.0165(16) 0.0039(14)
Cl5 0.023(2) 0.025(2) 0.024(2) 0.0009(12) 0.0093(14) -0.0003(12)
Cl6 0.023(2) 0.025(2) 0.024(2) 0.0008(12) 0.0091(14) 0.0000(12)

loop_
_atom_site_label
_atom_site_type_symbol
_atom_site_thermal_displace_type
_atom_site_fract_x
_atom_site_fract_y
_atom_site_fract_z
_atom_site_occupancy
_atom_site_U_iso_or_equiv
_atom_site_calc_flag
_atom_site_refinement_flags
_atom_site_disorder_assembly
_atom_site_disorder_group
S1 S Uani 0.41154(3) 0.46562(6) 0.20605(3) 1.000 0.0220(3) d . . .
Si1 Si Uani 0.35141(3) 0.49624(6) 0.17136(3) 1.000 0.0168(3) d . . .
S2 S Uani 0.35982(3) 0.75151(5) 0.33789(3) 1.000 0.0196(2) d . . .
Si2 Si Uani 0.42110(3) 0.77961(5) 0.36996(3) 1.000 0.0151(2) d . . .
N1 N Uani 0.37121(9) 0.67028(18) 0.18100(9) 1.000 0.0205(8) d . . .
N2 N Uani 0.31285(9) 0.65161(19) 0.19109(9) 1.000 0.0222(9) d . . .
N3 N Uani 0.36341(9) 0.44149(18) 0.09497(9) 1.000 0.0209(8) d . . .
N4 N Uani 0.32884(9) 0.55455(19) 0.08214(9) 1.000 0.0211(9) d . . .
C1 C Uani 0.30748(11) 0.4353(2) 0.18049(11) 1.000 0.0203(10) d . . .
C2 C Uani 0.31263(11) 0.4139(2) 0.22280(11) 1.000 0.0213(10) d . . .
C3 C Uani 0.27812(12) 0.3864(2) 0.23192(12) 1.000 0.0277(11) d . . .
C4 C Uani 0.23871(12) 0.3765(3) 0.20068(12) 1.000 0.0321(13) d . . .
C5 C Uani 0.23408(12) 0.3891(3) 0.15893(12) 1.000 0.0319(13) d . . .
C6 C Uani 0.26777(11) 0.4170(2) 0.14834(11) 1.000 0.0240(11) d . . .
C7 C Uani 0.35431(11) 0.4114(2) 0.26022(10) 1.000 0.0206(10) d . . .
C8 C Uani 0.36438(11) 0.4712(2) 0.29208(11) 1.000 0.0215(10) d . . .
C9 C Uani 0.40175(12) 0.4630(2) 0.32742(11) 1.000 0.0233(10) d . . .
C10 C Uani 0.42877(12) 0.3963(2) 0.33262(11) 1.000 0.0253(11) d . . .
C11 C Uani 0.41720(12) 0.3365(2) 0.30151(11) 1.000 0.0250(11) d . . .
C12 C Uani 0.38033(12) 0.3426(2) 0.26559(11) 1.000 0.0229(10) d . . .
C13 C Uani 0.33615(12) 0.5434(2) 0.28960(12) 1.000 0.0271(11) d . . .
C14 C Uani 0.46860(13) 0.3884(3) 0.37119(13) 1.000 0.0338(12) d . . .
C15 C Uani 0.37037(13) 0.2748(2) 0.23301(12) 1.000 0.0288(11) d . . .
C16 C Uani 0.26041(11) 0.4166(2) 0.10195(11) 1.000 0.0257(11) d . . .
C17 C Uani 0.23621(12) 0.4761(3) 0.07377(12) 1.000 0.0302(11) d . . .
C18 C Uani 0.23185(13) 0.4714(3) 0.03133(12) 1.000 0.0333(11) d . . .
C19 C Uani 0.24941(13) 0.4086(3) 0.01599(12) 1.000 0.0329(14) d . . .
C20 C Uani 0.27012(12) 0.3466(3) 0.04367(12) 1.000 0.0304(11) d . . .
C21 C Uani 0.27576(11) 0.3488(3) 0.08610(11) 1.000 0.0267(11) d . . .
C22 C Uani 0.21306(15) 0.5431(3) 0.08713(14) 1.000 0.0414(14) d . . .
C23 C Uani 0.24610(16) 0.4067(3) -0.02950(13) 1.000 0.0428(16) d . . .
C24 C Uani 0.29567(13) 0.2764(3) 0.11378(13) 1.000 0.0334(12) d . . .
C25 C Uani 0.34296(11) 0.6114(2) 0.18083(10) 1.000 0.0193(10) d . . .
C26 C Uani 0.35913(12) 0.7461(2) 0.19102(11) 1.000 0.0257(11) d . . .
C27 C Uani 0.32242(12) 0.7343(2) 0.19726(11) 1.000 0.0267(11) d . . .
C28 C Uani 0.40876(12) 0.6612(2) 0.16946(12) 1.000 0.0257(11) d . . .
C29 C Uani 0.38407(14) 0.8220(2) 0.19275(14) 1.000 0.0355(12) d . . .
C30 C Uani 0.29529(15) 0.7926(3) 0.21003(16) 1.000 0.0436(16) d . . .
C31 C Uani 0.27294(12) 0.6193(3) 0.19205(13) 1.000 0.0323(11) d . . .
C32 C Uani 0.34522(10) 0.4972(2) 0.11236(10) 1.000 0.0191(10) d . . .
C33 C Uani 0.35789(11) 0.4633(2) 0.05404(11) 1.000 0.0239(10) d . . .
C34 C Uani 0.33652(11) 0.5349(2) 0.04586(11) 1.000 0.0251(11) d . . .
C35 C Uani 0.38531(13) 0.3662(2) 0.11401(12) 1.000 0.0305(12) d . . .
C36 C Uani 0.37382(13) 0.4117(3) 0.02696(13) 1.000 0.0327(12) d . . .
C37 C Uani 0.32240(14) 0.5872(3) 0.00766(12) 1.000 0.0364(13) d . . .
C38 C Uani 0.30443(12) 0.6278(3) 0.08382(12) 1.000 0.0276(11) d . . .
N5 N Uani 0.45493(8) 0.65568(17) 0.32967(8) 1.000 0.0157(8) d . . .
N6 N Uani 0.49591(9) 0.66344(17) 0.39519(8) 1.000 0.0159(8) d . . .
N7 N Uani 0.47806(9) 0.87750(17) 0.33891(8) 1.000 0.0185(8) d . . .
N8 N Uani 0.41410(10) 0.92143(18) 0.31291(9) 1.000 0.0214(9) d . . .
C39 C Uani 0.43621(10) 0.7975(2) 0.42934(10) 1.000 0.0170(9) d . . .
C40 C Uani 0.46051(11) 0.8648(2) 0.45187(10) 1.000 0.0189(10) d . . .
C41 C Uani 0.47644(12) 0.8658(2) 0.49587(11) 1.000 0.0237(10) d . . .
C42 C Uani 0.46890(13) 0.8018(2) 0.51861(11) 1.000 0.0266(11) d . . .
C43 C Uani 0.44294(12) 0.7381(2) 0.49719(11) 1.000 0.0229(10) d . . .
C44 C Uani 0.42579(11) 0.7351(2) 0.45333(11) 1.000 0.0178(10) d . . .
C45 C Uani 0.46993(11) 0.9391(2) 0.43075(10) 1.000 0.0199(10) d . . .
C46 C Uani 0.43700(12) 0.9931(2) 0.40862(11) 1.000 0.0239(11) d . . .
C47 C Uani 0.44588(13) 1.0610(2) 0.38841(11) 1.000 0.0267(11) d . . .
C48 C Uani 0.48620(13) 1.0769(2) 0.38919(11) 1.000 0.0265(11) d . . .
C49 C Uani 0.51860(13) 1.0255(2) 0.41298(11) 1.000 0.0252(11) d . . .
C50 C Uani 0.51138(12) 0.9580(2) 0.43477(10) 1.000 0.0212(10) d . . .
C51 C Uani 0.39256(13) 0.9807(2) 0.40789(13) 1.000 0.0291(12) d . . .
C52 C Uani 0.49453(16) 1.1474(2) 0.36470(12) 1.000 0.0357(14) d . . .
C53 C Uani 0.54922(12) 0.9105(2) 0.46307(12) 1.000 0.0260(11) d . . .
C54 C Uani 0.39423(11) 0.6668(2) 0.43562(10) 1.000 0.0198(10) d . . .
C55 C Uani 0.35085(12) 0.6853(2) 0.42522(11) 1.000 0.0246(11) d . . .
C56 C Uani 0.32070(12) 0.6239(3) 0.40985(12) 1.000 0.0296(11) d . . .
C57 C Uani 0.33156(13) 0.5437(3) 0.40536(12) 1.000 0.0302(11) d . . .
C58 C Uani 0.37426(13) 0.5251(2) 0.41874(11) 1.000 0.0273(11) d . . .
C59 C Uani 0.40585(12) 0.5845(2) 0.43442(10) 1.000 0.0213(10) d . . .
C60 C Uani 0.33710(13) 0.7696(3) 0.43240(14) 1.000 0.0327(12) d . . .
C61 C Uani 0.29819(16) 0.4785(3) 0.38719(15) 1.000 0.0450(16) d . . .
C62 C Uani 0.45111(12) 0.5557(2) 0.45087(12) 1.000 0.0270(11) d . . .
C63 C Uani 0.45965(10) 0.6952(2) 0.36606(10) 1.000 0.0158(9) d . . .
C64 C Uani 0.48743(10) 0.6003(2) 0.33545(11) 1.000 0.0182(10) d . . .
C65 C Uani 0.51312(10) 0.6050(2) 0.37669(10) 1.000 0.0176(9) d . . .
C66 C Uani 0.42340(11) 0.6726(2) 0.28745(10) 1.000 0.0211(10) d . . .
C67 C Uani 0.49016(12) 0.5497(2) 0.30036(11) 1.000 0.0257(11) d . . .
C68 C Uani 0.55296(11) 0.5607(2) 0.40084(11) 1.000 0.0232(10) d . . .
C69 C Uani 0.51932(11) 0.6899(2) 0.43857(10) 1.000 0.0197(10) d . . .
C70 C Uani 0.43917(11) 0.8661(2) 0.34048(10) 1.000 0.0185(10) d . . .
C71 C Uani 0.47759(12) 0.9398(2) 0.31128(10) 1.000 0.0220(10) d . . .
C72 C Uani 0.43736(13) 0.9675(2) 0.29495(11) 1.000 0.0240(10) d . . .
C73 C Uani 0.51680(11) 0.8324(2) 0.36217(11) 1.000 0.0226(10) d . . .
C74 C Uani 0.51666(13) 0.9677(2) 0.30477(12) 1.000 0.0287(11) d . . .
C75 C Uani 0.41832(15) 1.0356(2) 0.26471(13) 1.000 0.0340(14) d . . .
C76 C Uani 0.36948(12) 0.9402(2) 0.30393(12) 1.000 0.0289(12) d . . .
N9 N Uani 0.42761(18) 0.3217(3) 0.45868(14) 1.000 0.0679(18) d . . .
C77 C Uani 0.40403(18) 0.2725(3) 0.45987(14) 1.000 0.0466(16) d . . .
C78 C Uani 0.37415(17) 0.2103(4) 0.46085(16) 1.000 0.0540(17) d . . .
N10 N Uani 0.33567(19) 0.1519(3) 0.31157(19) 1.000 0.0750(18) d U . .
C79 C Uani 0.33995(14) 0.2120(3) 0.32910(15) 1.000 0.0411(11) d U . .
C80 C Uani 0.34417(15) 0.2898(3) 0.35078(14) 1.000 0.0422(14) d U . .
N11 N Uani 0.50000 0.1732(5) 0.25000 1.000 0.131(6) d STP . .
C81 C Uani 0.50000 0.2407(4) 0.25000 1.000 0.040(2) d STP . .
C82 C Uani 0.50000 0.3276(5) 0.25000 1.000 0.085(4) d STP . .
Cl3 Cl Uani 0.37960(4) 0.23390(14) 0.56828(4) 0.695(3) 0.0293(5) d P . 7
N12 N Uani 0.6412(2) 0.1928(3) 0.44595(17) 1.000 0.080(2) d D . .
C83 C Uani 0.63540(18) 0.1390(3) 0.46482(15) 1.000 0.0497(17) d D . .
C84 C Uani 0.62776(16) 0.0716(3) 0.48805(17) 1.000 0.0490(17) d D . .
Cl7 Cl Uani 0.50000 0.76727(7) 0.25000 0.872(4) 0.0153(4) d STP . 12
N13 N Uani 0.2678(3) 0.2619(6) 0.3977(3) 0.686(3) 0.0294(8) d DUP A 1
C85 C Uani 0.2419(2) 0.3044(4) 0.3974(2) 0.686(3) 0.0360(6) d DUP A 1
C86 C Uani 0.2119(2) 0.3624(5) 0.4074(2) 0.686(3) 0.0484(9) d DUP A 1
Cl1 Cl Uani 0.26915(18) 0.2638(4) 0.40714(13) 0.314(3) 0.0289(6) d UP A 2
N14A N Uani 0.1954(3) 0.5273(6) 0.3025(4) 0.567(10) 0.0868(17) d DUP B 5
C87A C Uani 0.2152(4) 0.5834(7) 0.3012(4) 0.567(10) 0.0816(17) d DUP B 5
C88A C Uani 0.2398(8) 0.6521(9) 0.2973(9) 0.567(10) 0.0783(17) d DUP B 5
Cl2 Cl Uani 0.28382(12) 0.1974(3) 0.49916(12) 0.304(3) 0.0522(14) d P . 6
N15 N Uani 0.6741(3) 0.0611(6) 0.3542(3) 0.577(10) 0.0872(17) d DUP . 11
C89 C Uani 0.6430(3) 0.0939(7) 0.3502(4) 0.577(10) 0.0774(17) d DUP . 11
C90 C Uani 0.6053(3) 0.1408(6) 0.3426(3) 0.577(10) 0.0679(17) d DUP . 11
Cl4 Cl Uani 0.3800(3) 0.0471(7) 0.5950(3) 0.096(3) 0.0241(12) d UP . 8
N14 N Uani 0.2188(3) 0.5005(5) 0.2772(3) 0.433(10) 0.0493(17) d DUP B 3
C87 C Uani 0.2272(4) 0.5678(5) 0.2860(4) 0.433(10) 0.0444(12) d DUP B 3
C88 C Uani 0.2400(7) 0.6506(6) 0.2980(8) 0.433(10) 0.0394(17) d DUP B 3
Cl5 Cl Uani 0.3509(10) 0.0555(19) 0.5988(10) 0.027(2) 0.0238(12) d UP . 9
Cl6 Cl Uani 0.3762(6) 0.0107(15) 0.6033(6) 0.044(2) 0.0239(12) d UP . 10
Cl8 Cl Uiso 0.3776(3) 0.1952(7) 0.5736(3) 0.086(3) 0.007(2) d P . 13
H3 H Uiso 0.28170 0.37420 0.26030 1.000 0.0330 c RU . .
H4 H Uiso 0.21510 0.36130 0.20770 1.000 0.0390 c RU . .
H5 H Uiso 0.20750 0.37850 0.13720 1.000 0.0380 c RU . .
H9 H Uiso 0.40890 0.50440 0.34850 1.000 0.0280 c RU . .
H11 H Uiso 0.43490 0.28990 0.30470 1.000 0.0300 c RU . .
H13A H Uiso 0.33790 0.58190 0.26820 1.000 0.0400 c RU . .
H13B H Uiso 0.34520 0.57090 0.31710 1.000 0.0400 c RU . .
H13C H Uiso 0.30690 0.52470 0.28190 1.000 0.0400 c RU . .
H14A H Uiso 0.48900 0.35410 0.36460 1.000 0.0510 c RU . .
H14B H Uiso 0.46190 0.36330 0.39410 1.000 0.0510 c RU . .
H14C H Uiso 0.48080 0.44290 0.38000 1.000 0.0510 c RU . .
H15A H Uiso 0.34050 0.25940 0.22450 1.000 0.0430 c RU . .
H15B H Uiso 0.38820 0.22710 0.24510 1.000 0.0430 c RU . .
H15C H Uiso 0.37600 0.29400 0.20830 1.000 0.0430 c RU . .
H18 H Uiso 0.21630 0.51280 0.01240 1.000 0.0400 c RU . .
H20 H Uiso 0.28080 0.30110 0.03320 1.000 0.0370 c RU . .
H22A H Uiso 0.22160 0.59660 0.07980 1.000 0.0620 c RU . .
H22B H Uiso 0.22000 0.54020 0.11770 1.000 0.0620 c RU . .
H22C H Uiso 0.18250 0.53600 0.07260 1.000 0.0620 c RU . .
H23A H Uiso 0.24270 0.35000 -0.03960 1.000 0.0650 c RU . .
H23B H Uiso 0.27190 0.43000 -0.03160 1.000 0.0650 c RU . .
H23C H Uiso 0.22160 0.43900 -0.04680 1.000 0.0650 c RU . .
H24A H Uiso 0.30830 0.23980 0.09880 1.000 0.0500 c RU . .
H24B H Uiso 0.27400 0.24670 0.12070 1.000 0.0500 c RU . .
H24C H Uiso 0.31770 0.29570 0.13980 1.000 0.0500 c RU . .
H28A H Uiso 0.41450 0.60290 0.16730 1.000 0.0380 c RU . .
H28B H Uiso 0.43320 0.68680 0.19120 1.000 0.0380 c RU . .
H28C H Uiso 0.40360 0.68790 0.14220 1.000 0.0380 c RU . .
H29A H Uiso 0.38570 0.83210 0.16500 1.000 0.0540 c RU . .
H29B H Uiso 0.41270 0.81520 0.21380 1.000 0.0540 c RU . .
H29C H Uiso 0.37030 0.86850 0.20060 1.000 0.0540 c RU . .
H30A H Uiso 0.30550 0.84860 0.20970 1.000 0.0650 c RU . .
H30B H Uiso 0.29670 0.77910 0.23860 1.000 0.0650 c RU . .
H30C H Uiso 0.26600 0.78820 0.19030 1.000 0.0650 c RU . .
H31A H Uiso 0.24920 0.64460 0.16940 1.000 0.0490 c RU . .
H31B H Uiso 0.27080 0.63210 0.21930 1.000 0.0490 c RU . .
H31C H Uiso 0.27210 0.55980 0.18810 1.000 0.0490 c RU . .
H35A H Uiso 0.37300 0.31990 0.09520 1.000 0.0450 c RU . .
H35B H Uiso 0.38220 0.35720 0.14120 1.000 0.0450 c RU . .
H35C H Uiso 0.41540 0.37110 0.11840 1.000 0.0450 c RU . .
H36A H Uiso 0.36100 0.35720 0.02380 1.000 0.0490 c RU . .
H36B H Uiso 0.40460 0.40670 0.04010 1.000 0.0490 c RU . .
H36C H Uiso 0.36640 0.43730 -0.00090 1.000 0.0490 c RU . .
H37A H Uiso 0.33100 0.56220 -0.01410 1.000 0.0550 c RU . .
H37B H Uiso 0.33530 0.64160 0.01470 1.000 0.0550 c RU . .
H37C H Uiso 0.29150 0.59260 -0.00290 1.000 0.0550 c RU . .
H38A H Uiso 0.32250 0.67640 0.08810 1.000 0.0420 c RU . .
H38B H Uiso 0.29430 0.62270 0.10720 1.000 0.0420 c RU . .
H38C H Uiso 0.28020 0.63320 0.05720 1.000 0.0420 c RU . .
H41 H Uiso 0.49270 0.91130 0.51040 1.000 0.0280 c RU . .
H42 H Uiso 0.48130 0.80140 0.54850 1.000 0.0320 c RU . .
H43 H Uiso 0.43670 0.69520 0.51290 1.000 0.0270 c RU . .
H47 H Uiso 0.42360 1.09740 0.37360 1.000 0.0320 c RU . .
H49 H Uiso 0.54660 1.03650 0.41460 1.000 0.0300 c RU . .
H51A H Uiso 0.37410 1.02420 0.39110 1.000 0.0440 c RU . .
H51B H Uiso 0.39290 0.98260 0.43680 1.000 0.0440 c RU . .
H51C H Uiso 0.38190 0.92740 0.39530 1.000 0.0440 c RU . .
H52A H Uiso 0.48860 1.13040 0.33550 1.000 0.0540 c RU . .
H52B H Uiso 0.52420 1.16420 0.37770 1.000 0.0540 c RU . .
H52C H Uiso 0.47620 1.19360 0.36500 1.000 0.0540 c RU . .
H53A H Uiso 0.54020 0.85570 0.46810 1.000 0.0390 c RU . .
H53B H Uiso 0.56190 0.93930 0.49000 1.000 0.0390 c RU . .
H53C H Uiso 0.57010 0.90570 0.44950 1.000 0.0390 c RU . .
H56 H Uiso 0.29160 0.63750 0.40220 1.000 0.0360 c RU . .
H58 H Uiso 0.38240 0.46990 0.41720 1.000 0.0330 c RU . .
H60A H Uiso 0.34760 0.80980 0.41720 1.000 0.0490 c RU . .
H60B H Uiso 0.34860 0.78210 0.46260 1.000 0.0490 c RU . .
H60C H Uiso 0.30610 0.77200 0.42200 1.000 0.0490 c RU . .
H61A H Uiso 0.29430 0.46880 0.35760 1.000 0.0670 c RU . .
H61B H Uiso 0.27140 0.49680 0.38900 1.000 0.0670 c RU . .
H61C H Uiso 0.30720 0.42760 0.40320 1.000 0.0670 c RU . .
H62A H Uiso 0.46210 0.55680 0.42800 1.000 0.0410 c RU . .
H62B H Uiso 0.45250 0.49970 0.46170 1.000 0.0410 c RU . .
H62C H Uiso 0.46810 0.59200 0.47370 1.000 0.0410 c RU . .
H66A H Uiso 0.43630 0.70630 0.27150 1.000 0.0320 c RU . .
H66B H Uiso 0.39930 0.70190 0.29020 1.000 0.0320 c RU . .
H66C H Uiso 0.41360 0.62080 0.27250 1.000 0.0320 c RU . .
H67A H Uiso 0.46610 0.51200 0.29060 1.000 0.0380 c RU . .
H67B H Uiso 0.51660 0.51820 0.31030 1.000 0.0380 c RU . .
H67C H Uiso 0.48970 0.58540 0.27700 1.000 0.0380 c RU . .
H68A H Uiso 0.55980 0.52230 0.38210 1.000 0.0350 c RU . .
H68B H Uiso 0.54930 0.53040 0.42410 1.000 0.0350 c RU . .
H68C H Uiso 0.57610 0.60030 0.41220 1.000 0.0350 c RU . .
H69A H Uiso 0.54520 0.71810 0.43990 1.000 0.0300 c RU . .
H69B H Uiso 0.52670 0.64190 0.45720 1.000 0.0300 c RU . .
H69C H Uiso 0.50170 0.72720 0.44770 1.000 0.0300 c RU . .
H73A H Uiso 0.51920 0.78500 0.34550 1.000 0.0340 c RU . .
H73B H Uiso 0.51580 0.81370 0.38910 1.000 0.0340 c RU . .
H73C H Uiso 0.54130 0.86840 0.36740 1.000 0.0340 c RU . .
H74A H Uiso 0.52650 0.92430 0.29070 1.000 0.0430 c RU . .
H74B H Uiso 0.53870 0.98000 0.33210 1.000 0.0430 c RU . .
H74C H Uiso 0.51040 1.01700 0.28720 1.000 0.0430 c RU . .
H75A H Uiso 0.43990 1.05970 0.25550 1.000 0.0510 c RU . .
H75B H Uiso 0.40740 1.07770 0.27860 1.000 0.0510 c RU . .
H75C H Uiso 0.39510 1.01420 0.24020 1.000 0.0510 c RU . .
H76A H Uiso 0.35360 0.93520 0.27360 1.000 0.0430 c RU . .
H76B H Uiso 0.36690 0.99620 0.31310 1.000 0.0430 c RU . .
H76C H Uiso 0.35810 0.90160 0.31920 1.000 0.0430 c RU . .
H78A H Uiso 0.34540 0.22790 0.44360 1.000 0.0810 c RU . .
H78B H Uiso 0.37610 0.20190 0.49000 1.000 0.0810 c RU . .
H78C H Uiso 0.38060 0.15890 0.44960 1.000 0.0810 c RU . .
H80A H Uiso 0.33910 0.33460 0.33030 1.000 0.0630 c RU . .
H80B H Uiso 0.37280 0.29470 0.37200 1.000 0.0630 c RU . .
H80C H Uiso 0.32350 0.29280 0.36470 1.000 0.0630 c RU . .
H82A H Uiso 0.47310 0.34760 0.22960 0.500 0.1280 c RUP . .
H82B H Uiso 0.52330 0.34760 0.24220 0.500 0.1280 c RUP . .
H82C H Uiso 0.50360 0.34760 0.27820 0.500 0.1280 c RUP . .
H84A H Uiso 0.60040 0.07910 0.49120 1.000 0.0730 c RU . .
H84B H Uiso 0.65020 0.06920 0.51600 1.000 0.0730 c RU . .
H84C H Uiso 0.62740 0.02040 0.47290 1.000 0.0730 c RU . .
H86A H Uiso 0.20500 0.40840 0.38750 0.686(3) 0.0730 c RUP A 1
H86B H Uiso 0.22540 0.38330 0.43620 0.686(3) 0.0730 c RUP A 1
H86C H Uiso 0.18590 0.33310 0.40490 0.686(3) 0.0730 c RUP A 1
H88D H Uiso 0.27000 0.63910 0.31060 0.567(10) 0.1180 c RUP B 5
H88E H Uiso 0.23320 0.69990 0.31120 0.567(10) 0.1180 c RUP B 5
H88F H Uiso 0.23310 0.66430 0.26730 0.567(10) 0.1180 c RUP B 5
H90A H Uiso 0.58520 0.10890 0.35100 0.577(10) 0.1020 c RUP . 11
H90B H Uiso 0.59250 0.15410 0.31250 0.577(10) 0.1020 c RUP . 11
H90C H Uiso 0.61230 0.19170 0.35900 0.577(10) 0.1020 c RUP . 11
H88A H Uiso 0.27060 0.65230 0.31370 0.433(10) 0.0590 c RUP B 3
H88B H Uiso 0.22520 0.67130 0.31590 0.433(10) 0.0590 c RUP B 3
H88C H Uiso 0.23290 0.68470 0.27270 0.433(10) 0.0590 c RUP B 3

loop_
_atom_type_symbol
_atom_type_description
_atom_type_scat_dispersion_real
_atom_type_scat_dispersion_imag
_atom_type_scat_source
C C 0.0181 0.0091 ' International Tables Vol C Tables 4.2.6.8 and 6.1.1.4'
H H 0.0000 0.0000 ' International Tables Vol C Tables 4.2.6.8 and 6.1.1.4'
Cl Cl 0.3639 0.7018 ' International Tables Vol C Tables 4.2.6.8 and 6.1.1.4'
N N 0.0311 0.0180 ' International Tables Vol C Tables 4.2.6.8 and 6.1.1.4'
S S 0.3331 0.5567 ' International Tables Vol C Tables 4.2.6.8 and 6.1.1.4'
Si Si 0.2541 0.3302 ' International Tables Vol C Tables 4.2.6.8 and 6.1.1.4'

loop_
_geom_angle_atom_site_label_1
_geom_angle_atom_site_label_2
_geom_angle_atom_site_label_3
_geom_angle
_geom_angle_site_symmetry_1
_geom_angle_site_symmetry_3
_geom_angle_publ_flag
S1 Si1 C1 117.39(12) . . yes
S1 Si1 C25 108.78(12) . . yes
S1 Si1 C32 108.22(12) . . yes
C1 Si1 C25 107.77(16) . . yes
C1 Si1 C32 112.10(15) . . yes
C25 Si1 C32 101.34(14) . . yes
C63 Si2 C70 97.59(15) . . yes
S2 Si2 C63 112.95(11) . . yes
S2 Si2 C70 109.93(12) . . yes
S2 Si2 C39 115.55(12) . . yes
C39 Si2 C70 114.68(14) . . yes
C39 Si2 C63 104.64(15) . . yes
C26 N1 C28 121.3(3) . . yes
C25 N1 C28 127.4(3) . . yes
C25 N1 C26 111.2(3) . . yes
C27 N2 C31 121.0(3) . . yes
C25 N2 C27 110.6(3) . . yes
C25 N2 C31 128.2(3) . . yes
C33 N3 C35 121.6(3) . . yes
C32 N3 C33 110.6(3) . . yes
C32 N3 C35 127.8(3) . . yes
C32 N4 C34 111.0(3) . . yes
C32 N4 C38 128.0(3) . . yes
C34 N4 C38 121.0(3) . . yes
Si1 C1 C2 118.4(3) . . yes
C2 C1 C6 117.2(3) . . no
Si1 C1 C6 124.1(3) . . yes
C3 C2 C7 114.0(3) . . no
C1 C2 C3 120.0(3) . . no
C1 C2 C7 125.8(3) . . no
C2 C3 C4 121.6(4) . . no
C3 C4 C5 119.2(4) . . no
C4 C5 C6 121.1(4) . . no
C1 C6 C5 120.4(3) . . no
C1 C6 C16 123.7(3) . . no
C5 C6 C16 115.6(3) . . no
C2 C7 C12 118.8(3) . . no
C2 C7 C8 121.2(3) . . no
C8 C7 C12 119.5(3) . . no
C7 C8 C9 119.1(3) . . no
C7 C8 C13 122.1(3) . . no
C9 C8 C13 118.9(3) . . no
C8 C9 C10 122.2(3) . . no
C11 C10 C14 121.2(3) . . no
C9 C10 C14 121.2(3) . . no
C9 C10 C11 117.6(3) . . no
C10 C11 C12 122.1(3) . . no
C7 C12 C15 121.9(3) . . no
C7 C12 C11 119.5(3) . . no
C11 C12 C15 118.5(3) . . no
C17 C16 C21 119.2(3) . . no
C6 C16 C17 123.1(3) . . no
C6 C16 C21 117.5(3) . . no
C18 C17 C22 118.7(4) . . no
C16 C17 C18 118.9(4) . . no
C16 C17 C22 122.4(3) . . no
C17 C18 C19 122.2(4) . . no
C18 C19 C23 121.5(4) . . no
C18 C19 C20 117.8(4) . . no
C20 C19 C23 120.7(4) . . no
C19 C20 C21 122.1(4) . . no
C20 C21 C24 119.4(4) . . no
C16 C21 C24 121.3(3) . . no
C16 C21 C20 119.2(4) . . no
N1 C25 N2 104.6(3) . . yes
Si1 C25 N1 122.6(3) . . yes
Si1 C25 N2 132.6(3) . . yes
C27 C26 C29 131.0(3) . . no
N1 C26 C27 106.5(3) . . yes
N1 C26 C29 122.5(4) . . yes
N2 C27 C26 107.1(3) . . yes
C26 C27 C30 131.0(3) . . no
N2 C27 C30 121.9(4) . . yes
Si1 C32 N3 123.6(2) . . yes
N3 C32 N4 105.1(3) . . yes
Si1 C32 N4 130.7(3) . . yes
C34 C33 C36 130.7(3) . . no
N3 C33 C36 122.1(3) . . yes
N3 C33 C34 107.2(3) . . yes
C33 C34 C37 131.1(4) . . no
N4 C34 C33 106.1(3) . . yes
N4 C34 C37 122.8(3) . . yes
C2 C3 H3 119.00 . . no
C4 C3 H3 119.00 . . no
C5 C4 H4 120.00 . . no
C3 C4 H4 120.00 . . no
C63 N5 C64 111.1(3) . . yes
C63 N5 C66 127.3(3) . . yes
C64 N5 C66 121.3(3) . . yes
C4 C5 H5 119.00 . . no
C6 C5 H5 120.00 . . no
C65 N6 C69 119.9(3) . . yes
C63 N6 C65 110.4(3) . . yes
C63 N6 C69 129.2(3) . . yes
C70 N7 C71 111.0(3) . . yes
C70 N7 C73 127.4(3) . . yes
C71 N7 C73 121.6(3) . . yes
C70 N8 C72 110.6(3) . . yes
C72 N8 C76 120.5(3) . . yes
C70 N8 C76 128.6(3) . . yes
C10 C9 H9 119.00 . . no
C8 C9 H9 119.00 . . no
C10 C11 H11 119.00 . . no
C12 C11 H11 119.00 . . no
C8 C13 H13B 110.00 . . no
C8 C13 H13A 110.00 . . no
H13A C13 H13C 109.00 . . no
H13B C13 H13C 109.00 . . no
C8 C13 H13C 110.00 . . no
H13A C13 H13B 109.00 . . no
C10 C14 H14C 109.00 . . no
C10 C14 H14A 110.00 . . no
C10 C14 H14B 110.00 . . no
H14B C14 H14C 109.00 . . no
H14A C14 H14C 110.00 . . no
H14A C14 H14B 109.00 . . no
C12 C15 H15C 109.00 . . no
C12 C15 H15B 110.00 . . no
H15B C15 H15C 109.00 . . no
H15A C15 H15B 110.00 . . no
H15A C15 H15C 109.00 . . no
C12 C15 H15A 110.00 . . no
C17 C18 H18 119.00 . . no
C19 C18 H18 119.00 . . no
C21 C20 H20 119.00 . . no
C19 C20 H20 119.00 . . no
C17 C22 H22A 109.00 . . no
C17 C22 H22B 110.00 . . no
C17 C22 H22C 109.00 . . no
H22A C22 H22C 109.00 . . no
H22B C22 H22C 109.00 . . no
H22A C22 H22B 110.00 . . no
C19 C23 H23A 110.00 . . no
C19 C23 H23B 109.00 . . no
H23A C23 H23B 110.00 . . no
H23A C23 H23C 109.00 . . no
C19 C23 H23C 110.00 . . no
H23B C23 H23C 109.00 . . no
C21 C24 H24B 109.00 . . no
C21 C24 H24C 109.00 . . no
C21 C24 H24A 110.00 . . no
H24A C24 H24C 109.00 . . no
H24B C24 H24C 110.00 . . no
H24A C24 H24B 109.00 . . no
H28A C28 H28B 109.00 . . no
H28A C28 H28C 109.00 . . no
H28B C28 H28C 110.00 . . no
N1 C28 H28C 110.00 . . no
N1 C28 H28A 109.00 . . no
N1 C28 H28B 109.00 . . no
C26 C29 H29A 109.00 . . no
C26 C29 H29B 109.00 . . no
C26 C29 H29C 110.00 . . no
H29A C29 H29B 109.00 . . no
H29A C29 H29C 109.00 . . no
H29B C29 H29C 109.00 . . no
C27 C30 H30B 109.00 . . no
H30A C30 H30C 110.00 . . no
C27 C30 H30C 109.00 . . no
H30A C30 H30B 109.00 . . no
C27 C30 H30A 109.00 . . no
H30B C30 H30C 109.00 . . no
N2 C31 H31C 110.00 . . no
H31A C31 H31B 109.00 . . no
N2 C31 H31B 109.00 . . no
H31B C31 H31C 109.00 . . no
H31A C31 H31C 110.00 . . no
N2 C31 H31A 109.00 . . no
N3 C35 H35A 109.00 . . no
H35A C35 H35B 110.00 . . no
H35A C35 H35C 110.00 . . no
H35B C35 H35C 109.00 . . no
N3 C35 H35C 109.00 . . no
N3 C35 H35B 109.00 . . no
C33 C36 H36B 109.00 . . no
C33 C36 H36A 110.00 . . no
H36B C36 H36C 109.00 . . no
H36A C36 H36C 109.00 . . no
C33 C36 H36C 110.00 . . no
H36A C36 H36B 109.00 . . no
C34 C37 H37B 110.00 . . no
H37A C37 H37C 110.00 . . no
C34 C37 H37C 109.00 . . no
H37A C37 H37B 109.00 . . no
C34 C37 H37A 109.00 . . no
H37B C37 H37C 109.00 . . no
N4 C38 H38C 109.00 . . no
H38A C38 H38C 109.00 . . no
H38B C38 H38C 110.00 . . no
H38A C38 H38B 110.00 . . no
N4 C38 H38A 109.00 . . no
N4 C38 H38B 109.00 . . no
Si2 C39 C40 124.5(2) . . yes
Si2 C39 C44 117.9(2) . . yes
C40 C39 C44 117.4(3) . . no
C39 C40 C41 120.7(3) . . no
C39 C40 C45 123.3(3) . . no
C41 C40 C45 116.0(3) . . no
C40 C41 C42 121.0(3) . . no
C41 C42 C43 119.1(3) . . no
C42 C43 C44 121.9(3) . . no
C39 C44 C43 119.6(3) . . no
C39 C44 C54 125.8(3) . . no
C43 C44 C54 114.4(3) . . no
C40 C45 C46 119.7(3) . . no
C40 C45 C50 120.9(3) . . no
C46 C45 C50 119.3(3) . . no
C45 C46 C47 119.3(4) . . no
C45 C46 C51 121.2(3) . . no
C47 C46 C51 119.5(3) . . no
C46 C47 C48 122.0(4) . . no
C47 C48 C49 117.8(3) . . no
C47 C48 C52 121.1(4) . . no
C49 C48 C52 121.1(4) . . no
C48 C49 C50 122.1(4) . . no
C45 C50 C49 119.1(3) . . no
C45 C50 C53 122.8(3) . . no
C49 C50 C53 118.1(4) . . no
C44 C54 C55 117.6(3) . . no
C44 C54 C59 123.5(3) . . no
C55 C54 C59 118.3(3) . . no
C54 C55 C56 119.7(3) . . no
C54 C55 C60 120.8(3) . . no
C56 C55 C60 119.5(4) . . no
C55 C56 C57 122.3(4) . . no
C56 C57 C58 117.4(4) . . no
C56 C57 C61 121.4(4) . . no
C58 C57 C61 121.2(4) . . no
C57 C58 C59 122.6(4) . . no
C54 C59 C58 119.3(4) . . no
C54 C59 C62 123.2(3) . . no
C58 C59 C62 117.5(3) . . no
Si2 C63 N5 123.0(2) . . yes
Si2 C63 N6 132.1(2) . . yes
N5 C63 N6 104.9(3) . . yes
N5 C64 C65 106.8(3) . . yes
N5 C64 C67 122.0(3) . . yes
C65 C64 C67 131.2(3) . . no
N6 C65 C64 106.9(3) . . yes
N6 C65 C68 122.2(3) . . yes
C64 C65 C68 130.9(3) . . no
Si2 C70 N7 127.8(2) . . yes
Si2 C70 N8 126.9(3) . . yes
N7 C70 N8 104.8(3) . . yes
N7 C71 C72 106.6(3) . . yes
N7 C71 C74 122.4(3) . . yes
C72 C71 C74 131.0(3) . . no
N8 C72 C71 106.9(3) . . yes
N8 C72 C75 122.4(4) . . yes
C71 C72 C75 130.7(4) . . no
C40 C41 H41 120.00 . . no
C42 C41 H41 119.00 . . no
C41 C42 H42 120.00 . . no
C43 C42 H42 120.00 . . no
C42 C43 H43 119.00 . . no
C44 C43 H43 119.00 . . no
C46 C47 H47 119.00 . . no
C48 C47 H47 119.00 . . no
C48 C49 H49 119.00 . . no
C50 C49 H49 119.00 . . no
C46 C51 H51A 110.00 . . no
C46 C51 H51B 109.00 . . no
C46 C51 H51C 109.00 . . no
H51A C51 H51B 109.00 . . no
H51A C51 H51C 109.00 . . no
H51B C51 H51C 110.00 . . no
C48 C52 H52A 110.00 . . no
C48 C52 H52B 109.00 . . no
C48 C52 H52C 110.00 . . no
H52A C52 H52B 110.00 . . no
H52A C52 H52C 109.00 . . no
H52B C52 H52C 109.00 . . no
C50 C53 H53A 109.00 . . no
C50 C53 H53B 109.00 . . no
C50 C53 H53C 110.00 . . no
H53A C53 H53B 109.00 . . no
H53A C53 H53C 110.00 . . no
H53B C53 H53C 109.00 . . no
C55 C56 H56 119.00 . . no
C57 C56 H56 119.00 . . no
C57 C58 H58 119.00 . . no
C59 C58 H58 119.00 . . no
C55 C60 H60A 109.00 . . no
C55 C60 H60B 109.00 . . no
C55 C60 H60C 110.00 . . no
H60A C60 H60B 109.00 . . no
H60A C60 H60C 109.00 . . no
H60B C60 H60C 110.00 . . no
C57 C61 H61A 110.00 . . no
C57 C61 H61B 109.00 . . no
C57 C61 H61C 110.00 . . no
H61A C61 H61B 109.00 . . no
H61A C61 H61C 109.00 . . no
H61B C61 H61C 109.00 . . no
C59 C62 H62A 109.00 . . no
C59 C62 H62B 109.00 . . no
C59 C62 H62C 109.00 . . no
H62A C62 H62B 110.00 . . no
H62A C62 H62C 110.00 . . no
H62B C62 H62C 109.00 . . no
N5 C66 H66A 109.00 . . no
N5 C66 H66B 109.00 . . no
N5 C66 H66C 109.00 . . no
H66A C66 H66B 110.00 . . no
H66A C66 H66C 109.00 . . no
H66B C66 H66C 109.00 . . no
C64 C67 H67A 110.00 . . no
C64 C67 H67B 109.00 . . no
C64 C67 H67C 110.00 . . no
H67A C67 H67B 109.00 . . no
H67A C67 H67C 109.00 . . no
H67B C67 H67C 109.00 . . no
C65 C68 H68A 110.00 . . no
C65 C68 H68B 110.00 . . no
C65 C68 H68C 109.00 . . no
H68A C68 H68B 109.00 . . no
H68A C68 H68C 109.00 . . no
H68B C68 H68C 109.00 . . no
N6 C69 H69A 109.00 . . no
N6 C69 H69B 109.00 . . no
N6 C69 H69C 109.00 . . no
H69A C69 H69B 109.00 . . no
H69A C69 H69C 110.00 . . no
H69B C69 H69C 109.00 . . no
N7 C73 H73A 109.00 . . no
N7 C73 H73B 109.00 . . no
N7 C73 H73C 109.00 . . no
H73A C73 H73B 110.00 . . no
H73A C73 H73C 110.00 . . no
H73B C73 H73C 110.00 . . no
C71 C74 H74A 109.00 . . no
C71 C74 H74B 110.00 . . no
C71 C74 H74C 110.00 . . no
H74A C74 H74B 110.00 . . no
H74A C74 H74C 109.00 . . no
H74B C74 H74C 109.00 . . no
C72 C75 H75A 110.00 . . no
C72 C75 H75B 110.00 . . no
C72 C75 H75C 109.00 . . no
H75A C75 H75B 109.00 . . no
H75A C75 H75C 110.00 . . no
H75B C75 H75C 109.00 . . no
N8 C76 H76A 109.00 . . no
N8 C76 H76B 110.00 . . no
N8 C76 H76C 109.00 . . no
H76A C76 H76B 110.00 . . no
H76A C76 H76C 109.00 . . no
H76B C76 H76C 109.00 . . no
N9 C77 C78 179.3(5) . . yes
C77 C78 H78A 110.00 . . no
C77 C78 H78B 109.00 . . no
C77 C78 H78C 110.00 . . no
H78A C78 H78B 109.00 . . no
H78A C78 H78C 109.00 . . no
H78B C78 H78C 110.00 . . no
N10 C79 C80 178.3(6) . . yes
C79 C80 H80A 109.00 . . no
C79 C80 H80B 110.00 . . no
C79 C80 H80C 110.00 . . no
H80A C80 H80B 109.00 . . no
H80A C80 H80C 110.00 . . no
H80B C80 H80C 109.00 . . no
N11 C81 C82 180.00(1) . . yes
C81 C82 H82A 109.00 . . no
C81 C82 H82B 110.00 . . no
C81 C82 H82C 109.00 . . no
C81 C82 H82A 109.00 . 2_655 no
C81 C82 H82B 110.00 . 2_655 no
C81 C82 H82C 109.00 . 2_655 no
H82A C82 H82B 109.00 . . no
H82A C82 H82C 110.00 . . no
H82A C82 H82A 141.00 . 2_655 no
H82A C82 H82B 56.00 . 2_655 no
H82A C82 H82C 56.00 . 2_655 no
H82B C82 H82C 109.00 . . no
H82A C82 H82B 56.00 2_655 . no
H82B C82 H82B 141.00 . 2_655 no
H82B C82 H82C 56.00 . 2_655 no
H82A C82 H82C 56.00 2_655 . no
H82B C82 H82C 56.00 2_655 . no
H82C C82 H82C 141.00 . 2_655 no
H82A C82 H82B 109.00 2_655 2_655 no
H82A C82 H82C 110.00 2_655 2_655 no
H82B C82 H82C 109.00 2_655 2_655 no
N12 C83 C84 179.4(7) . . yes
C83 C84 H84A 110.00 . . no
C83 C84 H84B 109.00 . . no
C83 C84 H84C 110.00 . . no
H84A C84 H84B 109.00 . . no
H84A C84 H84C 109.00 . . no
H84B C84 H84C 109.00 . . no
N13 C85 C86 167.4(8) . . yes
C85 C86 H86A 109.00 . . no
C85 C86 H86B 110.00 . . no
C85 C86 H86C 109.00 . . no
H86A C86 H86B 109.00 . . no
H86A C86 H86C 109.00 . . no
H86B C86 H86C 110.00 . . no
N14A C87A C88A 176.8(17) . . yes
C87A C88A H88D 110.00 . . no
C87A C88A H88E 110.00 . . no
C87A C88A H88F 109.00 . . no
H88D C88A H88E 110.00 . . no
H88D C88A H88F 109.00 . . no
H88E C88A H88F 109.00 . . no
N15 C89 C90 174.2(13) . . yes
C89 C90 H90A 110.00 . . no
C89 C90 H90B 109.00 . . no
C89 C90 H90C 110.00 . . no
H90A C90 H90B 109.00 . . no
H90A C90 H90C 110.00 . . no
H90B C90 H90C 109.00 . . no
N14 C87 C88 177.0(16) . . yes
C87 C88 H88A 109.00 . . no
C87 C88 H88B 109.00 . . no
C87 C88 H88C 110.00 . . no
H88A C88 H88B 109.00 . . no
H88A C88 H88C 110.00 . . no
H88B C88 H88C 109.00 . . no

loop_
_geom_bond_atom_site_label_1
_geom_bond_atom_site_label_2
_geom_bond_distance
_geom_bond_site_symmetry_2
_geom_bond_publ_flag
S1 Si1 2.0131(15) . yes
Si1 C1 1.910(4) . yes
Si1 C25 1.946(3) . yes
Si1 C32 1.942(3) . yes
S2 Si2 2.0182(15) . yes
Si2 C63 1.938(4) . yes
Si2 C70 1.956(4) . yes
Si2 C39 1.918(3) . yes
N1 C28 1.472(5) . yes
N1 C26 1.385(5) . yes
N1 C25 1.356(5) . yes
N2 C27 1.386(5) . yes
N2 C31 1.465(6) . yes
N2 C25 1.363(5) . yes
N3 C32 1.351(5) . yes
N3 C33 1.383(5) . yes
N3 C35 1.460(5) . yes
N4 C32 1.352(4) . yes
N4 C34 1.390(5) . yes
N4 C38 1.468(6) . yes
C1 C6 1.424(5) . no
C1 C2 1.429(5) . no
C2 C3 1.391(6) . no
C2 C7 1.520(5) . no
C3 C4 1.382(6) . no
C4 C5 1.387(5) . no
C5 C6 1.395(6) . no
C6 C16 1.506(5) . no
C7 C12 1.399(5) . no
C7 C8 1.406(5) . no
C8 C9 1.400(5) . no
C8 C13 1.502(5) . no
C9 C10 1.393(5) . no
C10 C11 1.388(5) . no
C10 C14 1.508(6) . no
C11 C12 1.398(5) . no
C12 C15 1.515(5) . no
C16 C17 1.401(6) . no
C16 C21 1.412(6) . no
C17 C18 1.400(5) . no
C17 C22 1.510(7) . no
C18 C19 1.381(7) . no
C19 C20 1.387(6) . no
C19 C23 1.511(6) . no
C20 C21 1.386(5) . no
C21 C24 1.509(6) . no
C26 C27 1.352(6) . no
C26 C29 1.490(5) . no
C27 C30 1.495(6) . no
C33 C34 1.350(5) . no
C33 C36 1.488(6) . no
C34 C37 1.481(5) . no
C3 H3 0.9500 . no
C4 H4 0.9500 . no
C5 H5 0.9500 . no
N5 C63 1.353(4) . yes
N5 C64 1.384(5) . yes
N5 C66 1.471(4) . yes
N6 C63 1.370(4) . yes
N6 C65 1.384(4) . yes
N6 C69 1.464(4) . yes
N7 C70 1.354(5) . yes
N7 C71 1.381(4) . yes
N7 C73 1.462(5) . yes
N8 C70 1.356(4) . yes
N8 C72 1.384(5) . yes
N8 C76 1.464(6) . yes
C9 H9 0.9500 . no
C11 H11 0.9500 . no
C13 H13B 0.9800 . no
C13 H13C 0.9800 . no
C13 H13A 0.9800 . no
C14 H14B 0.9800 . no
C14 H14C 0.9800 . no
C14 H14A 0.9800 . no
C15 H15B 0.9800 . no
C15 H15C 0.9800 . no
C15 H15A 0.9800 . no
C18 H18 0.9500 . no
C20 H20 0.9500 . no
C22 H22A 0.9800 . no
C22 H22B 0.9800 . no
C22 H22C 0.9800 . no
C23 H23A 0.9800 . no
C23 H23B 0.9800 . no
C23 H23C 0.9800 . no
C24 H24A 0.9800 . no
C24 H24B 0.9800 . no
C24 H24C 0.9800 . no
C28 H28A 0.9800 . no
C28 H28B 0.9800 . no
C28 H28C 0.9800 . no
C29 H29A 0.9800 . no
C29 H29B 0.9800 . no
C29 H29C 0.9800 . no
C30 H30A 0.9800 . no
C30 H30B 0.9800 . no
C30 H30C 0.9800 . no
C31 H31B 0.9800 . no
C31 H31C 0.9800 . no
C31 H31A 0.9800 . no
C35 H35A 0.9800 . no
C35 H35B 0.9800 . no
C35 H35C 0.9800 . no
C36 H36A 0.9800 . no
C36 H36B 0.9800 . no
C36 H36C 0.9800 . no
C37 H37B 0.9800 . no
C37 H37C 0.9800 . no
C37 H37A 0.9800 . no
C38 H38B 0.9800 . no
C38 H38C 0.9800 . no
C38 H38A 0.9800 . no
C39 C40 1.419(5) . no
C39 C44 1.428(5) . no
C40 C41 1.395(5) . no
C40 C45 1.503(5) . no
C41 C42 1.379(5) . no
C42 C43 1.386(5) . no
C43 C44 1.391(5) . no
C44 C54 1.511(5) . no
C45 C46 1.407(5) . no
C45 C50 1.398(6) . no
C46 C47 1.394(5) . no
C46 C51 1.513(6) . no
C47 C48 1.384(6) . no
C48 C49 1.386(5) . no
C48 C52 1.507(5) . no
C49 C50 1.399(5) . no
C50 C53 1.509(5) . no
C54 C55 1.416(6) . no
C54 C59 1.405(5) . no
C55 C56 1.391(6) . no
C55 C60 1.502(6) . no
C56 C57 1.384(7) . no
C57 C58 1.385(6) . no
C57 C61 1.512(7) . no
C58 C59 1.399(5) . no
C59 C62 1.506(6) . no
C64 C65 1.358(5) . no
C64 C67 1.483(5) . no
C65 C68 1.489(5) . no
C71 C72 1.351(6) . no
C71 C74 1.493(6) . no
C72 C75 1.493(5) . no
N9 C77 1.145(8) . yes
C41 H41 0.9500 . no
C42 H42 0.9500 . no
C43 H43 0.9500 . no
C47 H47 0.9500 . no
C49 H49 0.9500 . no
C51 H51B 0.9800 . no
C51 H51C 0.9800 . no
C51 H51A 0.9800 . no
C52 H52B 0.9800 . no
C52 H52C 0.9800 . no
C52 H52A 0.9800 . no
C53 H53B 0.9800 . no
C53 H53C 0.9800 . no
C53 H53A 0.9800 . no
C56 H56 0.9500 . no
C58 H58 0.9500 . no
C60 H60A 0.9800 . no
C60 H60B 0.9800 . no
C60 H60C 0.9800 . no
C61 H61B 0.9800 . no
C61 H61C 0.9800 . no
C61 H61A 0.9800 . no
C62 H62A 0.9800 . no
C62 H62B 0.9800 . no
C62 H62C 0.9800 . no
C66 H66A 0.9800 . no
C66 H66B 0.9800 . no
C66 H66C 0.9800 . no
C67 H67B 0.9800 . no
C67 H67C 0.9800 . no
C67 H67A 0.9800 . no
C68 H68B 0.9800 . no
C68 H68C 0.9800 . no
C68 H68A 0.9800 . no
C69 H69B 0.9800 . no
C69 H69C 0.9800 . no
C69 H69A 0.9800 . no
C73 H73A 0.9800 . no
C73 H73B 0.9800 . no
C73 H73C 0.9800 . no
C74 H74A 0.9800 . no
C74 H74B 0.9800 . no
C74 H74C 0.9800 . no
C75 H75B 0.9800 . no
C75 H75C 0.9800 . no
C75 H75A 0.9800 . no
C76 H76B 0.9800 . no
C76 H76C 0.9800 . no
C76 H76A 0.9800 . no
C77 C78 1.444(8) . no
N10 C79 1.130(7) . yes
C78 H78B 0.9800 . no
C78 H78C 0.9800 . no
C78 H78A 0.9800 . no
C79 C80 1.449(7) . no
N11 C81 1.102(10) . yes
C80 H80B 0.9800 . no
C80 H80C 0.9800 . no
C80 H80A 0.9800 . no
C81 C82 1.419(10) . no
N12 C83 1.147(7) . yes
C82 H82B 0.9800 . no
C82 H82C 0.9800 . no
C82 H82A 0.9800 . no
C82 H82B 0.9800 2_655 no
C82 H82C 0.9800 2_655 no
C82 H82A 0.9800 2_655 no
C83 C84 1.433(7) . no
N13 C85 1.117(13) . yes
C84 H84B 0.9800 . no
C84 H84C 0.9800 . no
C84 H84A 0.9800 . no
C85 C86 1.517(10) . no
N14A C87A 1.146(16) . yes
C86 H86B 0.9800 . no
C86 H86C 0.9800 . no
C86 H86A 0.9800 . no
C87A C88A 1.43(3) . no
N15 C89 1.147(16) . yes
C88A H88E 0.9800 . no
C88A H88F 0.9800 . no
C88A H88D 0.9800 . no
C89 C90 1.432(16) . no
N14 C87 1.147(12) . yes
C90 H90B 0.9800 . no
C90 H90C 0.9800 . no
C90 H90A 0.9800 . no
C87 C88 1.433(16) . no
C88 H88A 0.9800 . no
C88 H88B 0.9800 . no
C88 H88C 0.9800 . no

loop_
_geom_hbond_atom_site_label_D
_geom_hbond_atom_site_label_H
_geom_hbond_atom_site_label_A
_geom_hbond_distance_DH
_geom_hbond_distance_HA
_geom_hbond_distance_DA
_geom_hbond_angle_DHA
_geom_hbond_site_symmetry_A
_geom_hbond_publ_flag
C22 H22A Cl1 0.9800 2.7600 3.646(8) 150.00 6_555 yes
C28 H28A S1 0.9800 2.6200 3.416(3) 138.00 . yes
C28 H28B Cl7 0.9800 2.7500 3.730(4) 177.00 . yes
C28 H28C Cl3 0.9800 2.6700 3.645(4) 172.00 4_564 yes
C35 H35A N12 0.9800 2.4500 3.413(6) 167.00 2_655 yes
C35 H35B S1 0.9800 2.7200 3.348(4) 122.00 . yes
C37 H37B Cl3 0.9800 2.7800 3.692(5) 155.00 4_564 yes
C38 H38A Cl3 0.9800 2.7000 3.588(5) 150.00 4_564 yes
C38 H38C Cl2 0.9800 2.5400 3.474(6) 159.00 6_555 yes
C62 H62A N6 0.9800 2.5600 3.332(5) 136.00 . yes
C66 H66A Cl7 0.9800 2.7100 3.632(4) 156.00 . yes
C66 H66B S2 0.9800 2.5800 3.460(4) 149.00 . yes
C73 H73B N6 0.9800 2.5700 3.155(4) 118.00 . yes
C76 H76C S2 0.9800 2.5300 3.348(3) 141.00 . yes
C78 H78A Cl1 0.9800 2.5000 3.472(8) 172.00 . yes
C78 H78A N13 0.9800 2.5900 3.564(12) 175.00 . yes
C78 H78B Cl3 0.9800 2.6800 3.614(5) 161.00 . yes
C78 H78B Cl8 0.9800 2.8300 3.805(11) 174.00 . yes
C80 H80C Cl1 0.9800 2.7700 3.730(8) 167.00 . yes
C80 H80C N13 0.9800 2.5800 3.536(12) 166.00 . yes
C82 H82A S1 0.9800 2.7400 3.613(5) 149.00 . yes

loop_
_geom_torsion_atom_site_label_1
_geom_torsion_atom_site_label_2
_geom_torsion_atom_site_label_3
_geom_torsion_atom_site_label_4
_geom_torsion
_geom_torsion_publ_flag
S1 Si1 C1 C2 40.3(3) no
S1 Si1 C1 C6 -146.6(3) no
C25 Si1 C1 C2 -82.8(3) no
C25 Si1 C1 C6 90.3(3) no
C32 Si1 C1 C2 166.5(3) no
C32 Si1 C1 C6 -20.4(3) no
S1 Si1 C25 N1 45.0(3) no
S1 Si1 C25 N2 -129.8(3) no
C1 Si1 C25 N1 173.3(3) no
C1 Si1 C25 N2 -1.6(4) no
C32 Si1 C25 N1 -68.9(3) no
C32 Si1 C25 N2 116.3(3) no
S1 Si1 C32 N3 39.5(3) no
S1 Si1 C32 N4 -129.9(3) no
C1 Si1 C32 N3 -91.6(3) no
C1 Si1 C32 N4 99.0(4) no
C25 Si1 C32 N3 153.8(3) no
C25 Si1 C32 N4 -15.6(4) no
S2 Si2 C39 C40 -132.8(3) no
S2 Si2 C39 C44 53.4(3) no
C63 Si2 C39 C40 102.3(3) no
C63 Si2 C39 C44 -71.5(3) no
C70 Si2 C39 C40 -3.4(4) no
C70 Si2 C39 C44 -177.2(3) no
S2 Si2 C63 N5 42.4(3) no
S2 Si2 C63 N6 -139.7(3) no
C39 Si2 C63 N5 168.9(3) no
C39 Si2 C63 N6 -13.2(4) no
C70 Si2 C63 N5 -73.0(3) no
C70 Si2 C63 N6 104.9(3) no
S2 Si2 C70 N7 -147.8(3) no
S2 Si2 C70 N8 23.2(3) no
C39 Si2 C70 N7 80.0(3) no
C39 Si2 C70 N8 -109.0(3) no
C63 Si2 C70 N7 -30.0(3) no
C63 Si2 C70 N8 141.0(3) no
C28 N1 C25 Si1 8.0(5) no
C28 N1 C25 N2 -175.9(3) no
C25 N1 C26 C27 0.0(4) no
C25 N1 C26 C29 -178.9(3) no
C28 N1 C26 C27 176.0(3) no
C28 N1 C26 C29 -2.9(5) no
C26 N1 C25 Si1 -176.3(2) no
C26 N1 C25 N2 -0.2(4) no
C31 N2 C25 Si1 -10.1(5) no
C31 N2 C25 N1 174.4(3) no
C25 N2 C27 C26 -0.3(4) no
C25 N2 C27 C30 -178.3(3) no
C31 N2 C27 C26 -174.9(3) no
C27 N2 C25 Si1 175.8(3) no
C27 N2 C25 N1 0.3(4) no
C31 N2 C27 C30 7.2(5) no
C35 N3 C32 N4 -179.2(3) no
C32 N3 C33 C34 1.2(4) no
C35 N3 C32 Si1 9.1(5) no
C35 N3 C33 C34 179.6(3) no
C35 N3 C33 C36 0.0(6) no
C32 N3 C33 C36 -178.4(4) no
C33 N3 C32 Si1 -172.5(3) no
C33 N3 C32 N4 -0.9(4) no
C38 N4 C32 N3 178.0(4) no
C32 N4 C34 C33 0.5(4) no
C32 N4 C34 C37 -179.6(4) no
C38 N4 C34 C33 -177.5(3) no
C34 N4 C32 Si1 171.1(3) no
C34 N4 C32 N3 0.2(4) no
C38 N4 C32 Si1 -11.2(6) no
C38 N4 C34 C37 2.5(6) no
Si1 C1 C2 C7 -19.8(5) no
C6 C1 C2 C3 -8.1(5) no
C6 C1 C2 C7 166.6(3) no
Si1 C1 C6 C5 -165.3(3) no
Si1 C1 C6 C16 21.9(5) no
C2 C1 C6 C5 7.9(5) no
Si1 C1 C2 C3 165.5(3) no
C2 C1 C6 C16 -164.9(3) no
C7 C2 C3 C4 -173.2(4) no
C1 C2 C7 C8 107.7(4) no
C1 C2 C3 C4 2.1(5) no
C3 C2 C7 C8 -77.4(4) no
C3 C2 C7 C12 94.2(4) no
C1 C2 C7 C12 -80.7(5) no
C2 C3 C4 C5 4.3(6) no
C3 C4 C5 C6 -4.5(7) no
C4 C5 C6 C16 171.6(4) no
C4 C5 C6 C1 -1.7(6) no
C5 C6 C16 C17 77.5(5) no
C1 C6 C16 C21 76.2(5) no
C1 C6 C16 C17 -109.4(5) no
C5 C6 C16 C21 -96.9(5) no
C2 C7 C8 C9 175.4(3) no
C2 C7 C8 C13 -4.1(5) no
C2 C7 C12 C15 6.3(5) no
C8 C7 C12 C11 -3.5(6) no
C8 C7 C12 C15 178.0(4) no
C2 C7 C12 C11 -175.2(3) no
C12 C7 C8 C9 3.9(5) no
C12 C7 C8 C13 -175.6(4) no
C7 C8 C9 C10 -1.8(6) no
C13 C8 C9 C10 177.8(4) no
C8 C9 C10 C11 -0.8(6) no
C8 C9 C10 C14 -179.3(4) no
C14 C10 C11 C12 179.8(4) no
C9 C10 C11 C12 1.3(6) no
C10 C11 C12 C7 0.9(6) no
C10 C11 C12 C15 179.4(4) no
C6 C16 C17 C18 178.8(4) no
C21 C16 C17 C22 170.3(4) no
C6 C16 C21 C20 -179.2(4) no
C6 C16 C21 C24 4.8(6) no
C17 C16 C21 C20 6.3(6) no
C17 C16 C21 C24 -169.8(4) no
C6 C16 C17 C22 -3.9(6) no
C21 C16 C17 C18 -7.0(6) no
C22 C17 C18 C19 -175.2(4) no
C16 C17 C18 C19 2.2(7) no
C17 C18 C19 C20 3.3(7) no
C17 C18 C19 C23 -177.1(4) no
C23 C19 C20 C21 176.3(4) no
C18 C19 C20 C21 -4.0(7) no
C19 C20 C21 C16 -0.7(7) no
C19 C20 C21 C24 175.5(4) no
N1 C26 C27 N2 0.2(4) no
C29 C26 C27 C30 -3.3(7) no
N1 C26 C27 C30 177.9(4) no
C29 C26 C27 N2 179.0(4) no
N3 C33 C34 N4 -1.0(4) no
N3 C33 C34 C37 179.1(4) no
C36 C33 C34 N4 178.6(4) no
C36 C33 C34 C37 -1.4(7) no
C64 N5 C63 Si2 178.2(2) no
C64 N5 C63 N6 -0.2(4) no
C66 N5 C63 Si2 5.2(5) no
C66 N5 C63 N6 -173.2(3) no
C63 N5 C64 C65 0.3(4) no
C63 N5 C64 C67 -179.1(3) no
C66 N5 C64 C65 173.8(3) no
C66 N5 C64 C67 -5.6(5) no
C65 N6 C63 Si2 -178.2(3) no
C65 N6 C63 N5 0.0(4) no
C69 N6 C63 Si2 -6.4(6) no
C69 N6 C63 N5 171.7(3) no
C63 N6 C65 C64 0.2(4) no
C63 N6 C65 C68 179.4(3) no
C69 N6 C65 C64 -172.4(3) no
C69 N6 C65 C68 6.7(5) no
C71 N7 C70 Si2 173.5(2) no
C71 N7 C70 N8 0.9(4) no
C73 N7 C70 Si2 -6.3(5) no
C73 N7 C70 N8 -178.9(3) no
C70 N7 C71 C72 -0.5(4) no
C70 N7 C71 C74 177.4(3) no
C73 N7 C71 C72 179.3(3) no
C73 N7 C71 C74 -2.8(5) no
C72 N8 C70 Si2 -173.6(2) no
C72 N8 C70 N7 -0.9(4) no
C76 N8 C70 Si2 11.9(5) no
C76 N8 C70 N7 -175.5(3) no
C70 N8 C72 C71 0.7(4) no
C70 N8 C72 C75 -177.4(3) no
C76 N8 C72 C71 175.7(3) no
C76 N8 C72 C75 -2.3(5) no
Si2 C39 C40 C41 -168.5(3) no
Si2 C39 C40 C45 12.9(5) no
C44 C39 C40 C41 5.3(5) no
C44 C39 C40 C45 -173.3(3) no
Si2 C39 C44 C43 168.0(3) no
Si2 C39 C44 C54 -17.2(5) no
C40 C39 C44 C43 -6.3(5) no
C40 C39 C44 C54 168.5(3) no
C39 C40 C41 C42 -0.3(6) no
C45 C40 C41 C42 178.4(4) no
C39 C40 C45 C46 68.3(5) no
C39 C40 C45 C50 -115.4(4) no
C41 C40 C45 C46 -110.4(4) no
C41 C40 C45 C50 65.9(5) no
C40 C41 C42 C43 -3.9(6) no
C41 C42 C43 C44 2.9(6) no
C42 C43 C44 C39 2.3(6) no
C42 C43 C44 C54 -173.1(4) no
C39 C44 C54 C55 -80.8(5) no
C39 C44 C54 C59 108.2(4) no
C43 C44 C54 C55 94.2(4) no
C43 C44 C54 C59 -76.7(5) no
C40 C45 C46 C47 -178.7(3) no
C40 C45 C46 C51 3.8(5) no
C50 C45 C46 C47 4.9(5) no
C50 C45 C46 C51 -172.5(3) no
C40 C45 C50 C49 177.0(3) no
C40 C45 C50 C53 -5.4(5) no
C46 C45 C50 C49 -6.7(5) no
C46 C45 C50 C53 170.9(3) no
C45 C46 C47 C48 0.4(5) no
C51 C46 C47 C48 177.9(3) no
C46 C47 C48 C49 -3.7(5) no
C46 C47 C48 C52 175.8(3) no
C47 C48 C49 C50 1.8(5) no
C52 C48 C49 C50 -177.7(3) no
C48 C49 C50 C45 3.4(5) no
C48 C49 C50 C53 -174.3(3) no
C44 C54 C55 C56 -178.3(3) no
C44 C54 C55 C60 -1.1(5) no
C59 C54 C55 C56 -6.9(5) no
C59 C54 C55 C60 170.3(3) no
C44 C54 C59 C58 177.8(3) no
C44 C54 C59 C62 0.2(5) no
C55 C54 C59 C58 6.9(5) no
C55 C54 C59 C62 -170.7(3) no
C54 C55 C56 C57 1.9(6) no
C60 C55 C56 C57 -175.4(4) no
C55 C56 C57 C58 3.0(6) no
C55 C56 C57 C61 -177.9(4) no
C56 C57 C58 C59 -3.0(6) no
C61 C57 C58 C59 177.9(4) no
C57 C58 C59 C54 -2.0(5) no
C57 C58 C59 C62 175.7(3) no
N5 C64 C65 N6 -0.3(4) no
N5 C64 C65 C68 -179.4(3) no
C67 C64 C65 N6 179.1(4) no
C67 C64 C65 C68 0.0(7) no
N7 C71 C72 N8 -0.1(4) no
N7 C71 C72 C75 177.7(3) no
C74 C71 C72 N8 -177.7(3) no
C74 C71 C72 C75 0.1(6) no
